data_7019984
loop_
_publ_author_name
'Wang, Xiu-Li'
'Mu, Bao'
'Lin, Hong-Yan'
'Yang, Song'
'Liu, Guo-Cheng'
'Tian, Ai-Xiang'
'Zhang, Ju-Wen'

_publ_section_title
;
 Assembly and properties of transition-metal coordination polymers based
 on semi-rigid bis-pyridyl-bis-amide ligand: effect of polycarboxylates on
 the dimensionality.
;
_journal_issue 36
_journal_name_full 'Dalton transactions (Cambridge, England : 2003)'
_journal_page_first 11074
_journal_page_last 11084
_journal_paper_doi 10.1039/c2dt30907f
_journal_volume 41
_journal_year 2012
_chemical_formula_moiety 'C26 H24 Cu N4 O6 '
_chemical_formula_sum 'C26 H24 Cu N4 O6'
_chemical_formula_weight 552.04
_chemical_name_systematic
;
?
;
_space_group_IT_number 14
_symmetry_cell_setting monoclinic
_symmetry_space_group_name_Hall '-P 2ybc'
_symmetry_space_group_name_H-M 'P 1 21/c 1'
_atom_sites_solution_hydrogens geom
_atom_sites_solution_primary direct
_atom_sites_solution_secondary difmap
_audit_creation_method SHELXL-97
_cell_angle_alpha 90.00
_cell_angle_beta 91.837(2)
_cell_angle_gamma 90.00
_cell_formula_units_Z 4
_cell_length_a 10.1841(10)
_cell_length_b 8.8838(9)
_cell_length_c 26.289(3)
_cell_measurement_reflns_used 5532
_cell_measurement_temperature 293(2)
_cell_measurement_theta_max 27.2894
_cell_measurement_theta_min 2.4201
_cell_volume 2377.2(4)
_computing_cell_refinement 'Bruker XSCANS'
_computing_data_collection 'Bruker XSCANS'
_computing_data_reduction 'Bruker SHELXTL'
_computing_molecular_graphics 'Bruker SHELXTL'
_computing_publication_material 'Bruker SHELXTL'
_computing_structure_refinement 'SHELXL-97 (Sheldrick, 2008)'
_computing_structure_solution 'SHELXS-97 (Sheldrick, 2008)'
_diffrn_ambient_temperature 293(2)
_diffrn_measured_fraction_theta_full 0.988
_diffrn_measured_fraction_theta_max 0.988
_diffrn_measurement_device_type 'Bruker P4'
_diffrn_measurement_method '\w scans'
_diffrn_radiation_monochromator graphite
_diffrn_radiation_source 'fine-focus sealed tube'
_diffrn_radiation_type MoK\a
_diffrn_radiation_wavelength 0.71073
_diffrn_reflns_av_R_equivalents 0.0335
_diffrn_reflns_av_sigmaI/netI 0.0346
_diffrn_reflns_limit_h_max 13
_diffrn_reflns_limit_h_min -13
_diffrn_reflns_limit_k_max 11
_diffrn_reflns_limit_k_min -11
_diffrn_reflns_limit_l_max 34
_diffrn_reflns_limit_l_min -31
_diffrn_reflns_number 20128
_diffrn_reflns_theta_full 27.56
_diffrn_reflns_theta_max 27.56
_diffrn_reflns_theta_min 1.55
_exptl_absorpt_coefficient_mu 0.970
_exptl_absorpt_correction_type none
_exptl_crystal_colour blue
_exptl_crystal_density_diffrn 1.543
_exptl_crystal_density_method 'not measured'
_exptl_crystal_description block
_exptl_crystal_F_000 1140
_exptl_crystal_size_max 0.019
_exptl_crystal_size_mid 0.017
_exptl_crystal_size_min 0.016
_refine_diff_density_max 0.393
_refine_diff_density_min -0.430
_refine_diff_density_rms 0.059
_refine_ls_extinction_method none
_refine_ls_goodness_of_fit_ref 1.043
_refine_ls_hydrogen_treatment constr
_refine_ls_matrix_type full
_refine_ls_number_parameters 334
_refine_ls_number_reflns 5437
_refine_ls_number_restraints 0
_refine_ls_restrained_S_all 1.043
_refine_ls_R_factor_all 0.0499
_refine_ls_R_factor_gt 0.0334
_refine_ls_shift/su_max 0.003
_refine_ls_shift/su_mean 0.000
_refine_ls_structure_factor_coef Fsqd
_refine_ls_weighting_details 'calc w=1/[\s^2^(Fo^2^)+(0.0303P)^2^+1.8696P] where P=(Fo^2^+2Fc^2^)/3'
_refine_ls_weighting_scheme calc
_refine_ls_wR_factor_gt 0.0781
_refine_ls_wR_factor_ref 0.0851
_reflns_number_gt 4300
_reflns_number_total 5503
_reflns_threshold_expression >2sigma(I)
_cod_data_source_file c2dt30907f.txt
_cod_data_source_block Complex5
_cod_depositor_comments
;
The following automatic conversions were performed:

'_symmetry_cell_setting' value 'Monoclinic' changed to 'monoclinic'
according to /home/saulius/struct/CIF-dictionaries/cif_core.dic
dictionary named 'cif_core.dic' version 2.4.1 from 2010-06-29.

Automatic conversion script
Id: cif_fix_values 1891 2012-01-12 08:04:46Z andrius 
;
_cod_original_sg_symbol_H-M 'P 21/c'
_cod_original_formula_sum 'C26 H24 Cu N4 O6 '
_cod_database_code 7019984

loop_
_symmetry_equiv_pos_as_xyz
'x, y, z'
'-x, y+1/2, -z+1/2'
'-x, -y, -z'
'x, -y-1/2, z-1/2'

loop_
_atom_site_label
_atom_site_type_symbol
_atom_site_fract_x
_atom_site_fract_y
_atom_site_fract_z
_atom_site_U_iso_or_equiv
_atom_site_adp_type
_atom_site_occupancy
_atom_site_symmetry_multiplicity
_atom_site_calc_flag
_atom_site_refinement_flags
Cu1 Cu 0.56312(2) 0.28963(3) 0.900728(9) 0.02306(8) Uani 1 1 d .
C1 C 0.26725(19) 0.2960(3) 0.88994(8) 0.0286(5) Uani 1 1 d .
O1 O 0.37939(13) 0.3162(2) 0.91236(6) 0.0360(4) Uani 1 1 d .
N1 N 0.55034(16) 0.4071(2) 0.83393(6) 0.0260(4) Uani 1 1 d .
O2 O 0.24175(16) 0.2029(2) 0.85669(7) 0.0451(5) Uani 1 1 d .
N2 N 0.76874(19) 0.4833(2) 0.72736(7) 0.0361(5) Uani 1 1 d .
H2A H 0.7696 0.5481 0.7031 0.043 Uiso 1 1 calc R
C2 C 0.16153(19) 0.3998(3) 0.90927(8) 0.0266(5) Uani 1 1 d .
O3 O -0.24423(12) 0.30061(17) 0.89853(5) 0.0238(3) Uani 1 1 d .
N3 N 1.40821(17) 0.3128(2) 0.59123(7) 0.0285(4) Uani 1 1 d .
H3B H 1.3709 0.2260 0.5899 0.034 Uiso 1 1 calc R
C3 C 0.1973(2) 0.5271(3) 0.93734(9) 0.0371(6) Uani 1 1 d .
H3A H 0.2856 0.5477 0.9441 0.045 Uiso 1 1 calc R
O4 O -0.29318(15) 0.52717(19) 0.92746(7) 0.0362(4) Uani 1 1 d .
N4 N 1.58765(15) 0.2971(2) 0.47336(6) 0.0235(4) Uani 1 1 d .
C4 C 0.1024(2) 0.6228(3) 0.95514(10) 0.0424(6) Uani 1 1 d .
H4A H 0.1275 0.7089 0.9731 0.051 Uiso 1 1 calc R
C5 C -0.0290(2) 0.5921(3) 0.94665(9) 0.0345(5) Uani 1 1 d .
H5A H -0.0922 0.6565 0.9593 0.041 Uiso 1 1 calc R
O5 O 0.8669(2) 0.2712(3) 0.75554(12) 0.0895(10) Uani 1 1 d .
O6 O 1.41572(15) 0.53639(18) 0.63374(6) 0.0326(4) Uani 1 1 d .
C6 C -0.06712(19) 0.4651(3) 0.91926(8) 0.0250(4) Uani 1 1 d .
C7 C -0.21128(18) 0.4306(2) 0.91459(8) 0.0232(4) Uani 1 1 d .
C8 C 0.02799(18) 0.3698(3) 0.89983(8) 0.0244(4) Uani 1 1 d .
H8A H 0.0026 0.2863 0.8806 0.029 Uiso 1 1 calc R
C9 C 0.4614(2) 0.5160(3) 0.82592(9) 0.0327(5) Uani 1 1 d .
H9A H 0.3950 0.5280 0.8491 0.039 Uiso 1 1 calc R
C10 C 0.4648(2) 0.6113(3) 0.78443(9) 0.0389(6) Uani 1 1 d .
H10A H 0.4001 0.6841 0.7793 0.047 Uiso 1 1 calc R
C11 C 0.5652(2) 0.5972(3) 0.75057(9) 0.0362(5) Uani 1 1 d .
H11A H 0.5689 0.6602 0.7224 0.043 Uiso 1 1 calc R
C12 C 0.6606(2) 0.4873(3) 0.75937(8) 0.0280(5) Uani 1 1 d .
C13 C 0.6478(2) 0.3921(3) 0.80084(8) 0.0270(5) Uani 1 1 d .
H13A H 0.7087 0.3153 0.8060 0.032 Uiso 1 1 calc R
C14 C 0.8716(3) 0.3870(3) 0.73128(10) 0.0437(6) Uani 1 1 d .
C15 C 0.9943(2) 0.4354(3) 0.70394(9) 0.0384(6) Uani 1 1 d .
H15A H 0.9970 0.5457 0.7032 0.046 Uiso 1 1 calc R
C16 C 0.9920(2) 0.3784(4) 0.64947(9) 0.0451(7) Uani 1 1 d .
H16A H 0.9165 0.4202 0.6310 0.054 Uiso 1 1 calc R
H16B H 0.9834 0.2697 0.6494 0.054 Uiso 1 1 calc R
C17 C 1.1183(2) 0.4232(3) 0.62276(9) 0.0392(6) Uani 1 1 d .
H17A H 1.1163 0.3822 0.5885 0.047 Uiso 1 1 calc R
H17B H 1.1230 0.5320 0.6202 0.047 Uiso 1 1 calc R
C18 C 1.2400(2) 0.3644(3) 0.65218(8) 0.0283(5) Uani 1 1 d .
H18A H 1.2369 0.2541 0.6529 0.034 Uiso 1 1 calc R
C19 C 1.2408(2) 0.4231(3) 0.70669(9) 0.0388(6) Uani 1 1 d .
H19A H 1.3159 0.3820 0.7256 0.047 Uiso 1 1 calc R
H19B H 1.2493 0.5318 0.7064 0.047 Uiso 1 1 calc R
C20 C 1.1152(2) 0.3796(4) 0.73299(9) 0.0448(7) Uani 1 1 d .
H20A H 1.1109 0.2709 0.7360 0.054 Uiso 1 1 calc R
H20B H 1.1169 0.4217 0.7670 0.054 Uiso 1 1 calc R
C21 C 1.3636(2) 0.4134(3) 0.62577(8) 0.0255(4) Uani 1 1 d .
C22 C 1.49967(19) 0.2733(3) 0.50955(8) 0.0247(4) Uani 1 1 d .
H22A H 1.4287 0.2102 0.5023 0.030 Uiso 1 1 calc R
C23 C 1.51077(19) 0.3397(2) 0.55752(8) 0.0239(4) Uani 1 1 d .
C24 C 1.6182(2) 0.4311(3) 0.56912(8) 0.0275(5) Uani 1 1 d .
H24A H 1.6296 0.4748 0.6011 0.033 Uiso 1 1 calc R
C25 C 1.7081(2) 0.4550(3) 0.53137(9) 0.0293(5) Uani 1 1 d .
H25A H 1.7808 0.5164 0.5378 0.035 Uiso 1 1 calc R
C26 C 1.68971(19) 0.3880(3) 0.48448(8) 0.0253(4) Uani 1 1 d .
H26A H 1.7504 0.4064 0.4595 0.030 Uiso 1 1 calc R

loop_
_atom_site_aniso_label
_atom_site_aniso_U_11
_atom_site_aniso_U_22
_atom_site_aniso_U_33
_atom_site_aniso_U_23
_atom_site_aniso_U_13
_atom_site_aniso_U_12
Cu1 0.01184(11) 0.03379(16) 0.02366(13) 0.00358(11) 0.00217(8) -0.00037(11)
C1 0.0170(9) 0.0405(14) 0.0286(11) 0.0082(10) 0.0043(8) 0.0016(9)
O1 0.0128(6) 0.0642(13) 0.0310(8) 0.0082(8) 0.0015(6) 0.0029(7)
N1 0.0187(8) 0.0344(11) 0.0251(9) 0.0030(8) 0.0026(7) -0.0007(7)
O2 0.0293(8) 0.0562(12) 0.0497(11) -0.0176(10) -0.0022(7) 0.0098(8)
N2 0.0345(10) 0.0436(13) 0.0309(10) 0.0113(9) 0.0128(8) 0.0003(9)
C2 0.0150(9) 0.0349(12) 0.0300(11) 0.0024(9) 0.0019(8) -0.0018(9)
O3 0.0137(6) 0.0264(8) 0.0316(8) 0.0013(6) 0.0035(5) -0.0002(6)
N3 0.0284(9) 0.0270(10) 0.0309(10) -0.0028(8) 0.0116(7) -0.0050(8)
C3 0.0205(10) 0.0468(16) 0.0439(14) -0.0042(12) -0.0006(9) -0.0099(10)
O4 0.0228(7) 0.0344(10) 0.0515(10) -0.0035(8) 0.0043(7) 0.0081(7)
N4 0.0159(7) 0.0288(10) 0.0259(9) -0.0004(7) 0.0021(6) 0.0021(7)
C4 0.0372(13) 0.0366(15) 0.0533(16) -0.0142(12) 0.0008(11) -0.0135(11)
C5 0.0286(11) 0.0291(13) 0.0462(14) -0.0048(11) 0.0061(10) -0.0004(10)
O5 0.0731(16) 0.0560(15) 0.144(2) 0.0509(16) 0.0770(17) 0.0285(12)
O6 0.0351(8) 0.0277(9) 0.0354(9) -0.0034(7) 0.0107(7) -0.0037(7)
C6 0.0175(9) 0.0279(12) 0.0297(11) 0.0020(9) 0.0010(8) -0.0020(8)
C7 0.0163(9) 0.0293(12) 0.0242(10) 0.0045(9) 0.0016(7) 0.0015(8)
C8 0.0164(9) 0.0259(11) 0.0310(11) -0.0018(9) 0.0004(8) -0.0018(8)
C9 0.0229(10) 0.0390(14) 0.0364(12) 0.0028(10) 0.0054(9) 0.0034(10)
C10 0.0325(12) 0.0433(15) 0.0409(13) 0.0102(12) 0.0015(10) 0.0097(11)
C11 0.0357(12) 0.0396(14) 0.0333(12) 0.0114(11) 0.0013(10) 0.0006(11)
C12 0.0255(10) 0.0331(13) 0.0255(11) -0.0008(9) 0.0021(8) -0.0043(9)
C13 0.0233(10) 0.0312(12) 0.0267(11) 0.0004(9) 0.0024(8) 0.0012(9)
C14 0.0439(14) 0.0370(15) 0.0517(16) 0.0073(12) 0.0261(12) 0.0030(12)
C15 0.0368(12) 0.0340(14) 0.0456(14) 0.0048(11) 0.0203(11) 0.0011(11)
C16 0.0303(12) 0.069(2) 0.0367(13) 0.0042(13) 0.0072(10) -0.0088(13)
C17 0.0300(12) 0.0582(18) 0.0299(12) 0.0030(11) 0.0078(9) -0.0067(12)
C18 0.0305(11) 0.0253(12) 0.0297(11) -0.0003(9) 0.0117(9) -0.0016(9)
C19 0.0343(12) 0.0543(17) 0.0280(12) 0.0007(11) 0.0064(10) 0.0025(12)
C20 0.0444(14) 0.0625(19) 0.0282(12) 0.0060(12) 0.0139(11) 0.0014(13)
C21 0.0259(10) 0.0259(12) 0.0250(11) 0.0028(9) 0.0060(8) 0.0023(9)
C22 0.0191(9) 0.0281(11) 0.0272(11) -0.0019(9) 0.0034(8) -0.0007(8)
C23 0.0221(9) 0.0235(11) 0.0263(10) 0.0022(8) 0.0045(8) 0.0032(8)
C24 0.0249(10) 0.0305(12) 0.0271(11) -0.0047(9) 0.0011(8) 0.0025(9)
C25 0.0190(9) 0.0285(12) 0.0404(13) -0.0020(10) 0.0020(9) -0.0021(9)
C26 0.0182(9) 0.0283(12) 0.0298(11) 0.0035(9) 0.0039(8) 0.0012(8)

loop_
_atom_type_symbol
_atom_type_description
_atom_type_scat_dispersion_real
_atom_type_scat_dispersion_imag
_atom_type_scat_source
C C 0.0033 0.0016 'International Tables Vol C Tables 4.2.6.8 and 6.1.1.4'
H H 0.0000 0.0000 'International Tables Vol C Tables 4.2.6.8 and 6.1.1.4'
N N 0.0061 0.0033 'International Tables Vol C Tables 4.2.6.8 and 6.1.1.4'
O O 0.0106 0.0060 'International Tables Vol C Tables 4.2.6.8 and 6.1.1.4'
Cu Cu 0.3201 1.2651 'International Tables Vol C Tables 4.2.6.8 and 6.1.1.4'

loop_
_geom_angle_atom_site_label_1
_geom_angle_atom_site_label_2
_geom_angle_atom_site_label_3
_geom_angle
_geom_angle_site_symmetry_1
_geom_angle_site_symmetry_3
O1 Cu1 O3 167.56(7) . 1_655
O1 Cu1 N1 92.22(7) . .
O3 Cu1 N1 89.17(6) 1_655 .
O1 Cu1 N4 89.32(6) . 4_466
O3 Cu1 N4 87.39(6) 1_655 4_466
N1 Cu1 N4 170.72(8) . 4_466
O1 Cu1 O6 105.71(7) . 2_746
O3 Cu1 O6 86.26(6) 1_655 2_746
N1 Cu1 O6 98.96(7) . 2_746
N4 Cu1 O6 89.41(6) 4_466 2_746
O2 C1 O1 126.0(2) . .
O2 C1 C2 120.83(19) . .
O1 C1 C2 113.1(2) . .
C1 O1 Cu1 140.22(15) . .
C9 N1 C13 118.62(19) . .
C9 N1 Cu1 121.92(14) . .
C13 N1 Cu1 118.48(15) . .
C14 N2 C12 126.1(2) . .
C14 N2 H2A 117.0 . .
C12 N2 H2A 117.0 . .
C3 C2 C8 119.0(2) . .
C3 C2 C1 119.65(19) . .
C8 C2 C1 121.4(2) . .
C7 O3 Cu1 106.75(12) . 1_455
C21 N3 C23 125.23(19) . .
C21 N3 H3B 117.4 . .
C23 N3 H3B 117.4 . .
C4 C3 C2 120.4(2) . .
C4 C3 H3A 119.8 . .
C2 C3 H3A 119.8 . .
C26 N4 C22 118.02(18) . .
C26 N4 Cu1 119.72(13) . 4_665
C22 N4 Cu1 122.12(14) . 4_665
C5 C4 C3 120.7(2) . .
C5 C4 H4A 119.7 . .
C3 C4 H4A 119.7 . .
C4 C5 C6 119.9(2) . .
C4 C5 H5A 120.0 . .
C6 C5 H5A 120.0 . .
C21 O6 Cu1 143.08(15) . 2_756
C5 C6 C8 119.85(19) . .
C5 C6 C7 117.72(19) . .
C8 C6 C7 122.3(2) . .
O4 C7 O3 122.81(18) . .
O4 C7 C6 119.8(2) . .
O3 C7 C6 117.39(18) . .
C6 C8 C2 120.1(2) . .
C6 C8 H8A 120.0 . .
C2 C8 H8A 120.0 . .
N1 C9 C10 122.2(2) . .
N1 C9 H9A 118.9 . .
C10 C9 H9A 118.9 . .
C9 C10 C11 119.4(2) . .
C9 C10 H10A 120.3 . .
C11 C10 H10A 120.3 . .
C10 C11 C12 118.9(2) . .
C10 C11 H11A 120.6 . .
C12 C11 H11A 120.6 . .
C13 C12 C11 118.36(19) . .
C13 C12 N2 123.3(2) . .
C11 C12 N2 118.3(2) . .
N1 C13 C12 122.5(2) . .
N1 C13 H13A 118.8 . .
C12 C13 H13A 118.8 . .
O5 C14 N2 122.2(2) . .
O5 C14 C15 122.3(2) . .
N2 C14 C15 115.5(2) . .
C20 C15 C16 110.8(2) . .
C20 C15 C14 109.6(2) . .
C16 C15 C14 111.3(2) . .
C20 C15 H15A 108.4 . .
C16 C15 H15A 108.4 . .
C14 C15 H15A 108.4 . .
C15 C16 C17 110.9(2) . .
C15 C16 H16A 109.5 . .
C17 C16 H16A 109.5 . .
C15 C16 H16B 109.5 . .
C17 C16 H16B 109.5 . .
H16A C16 H16B 108.1 . .
C18 C17 C16 110.9(2) . .
C18 C17 H17A 109.5 . .
C16 C17 H17A 109.5 . .
C18 C17 H17B 109.5 . .
C16 C17 H17B 109.5 . .
H17A C17 H17B 108.0 . .
C21 C18 C19 110.60(19) . .
C21 C18 C17 109.87(18) . .
C19 C18 C17 109.71(19) . .
C21 C18 H18A 108.9 . .
C19 C18 H18A 108.9 . .
C17 C18 H18A 108.9 . .
C20 C19 C18 111.2(2) . .
C20 C19 H19A 109.4 . .
C18 C19 H19A 109.4 . .
C20 C19 H19B 109.4 . .
C18 C19 H19B 109.4 . .
H19A C19 H19B 108.0 . .
C15 C20 C19 111.7(2) . .
C15 C20 H20A 109.3 . .
C19 C20 H20A 109.3 . .
C15 C20 H20B 109.3 . .
C19 C20 H20B 109.3 . .
H20A C20 H20B 107.9 . .
O6 C21 N3 123.00(19) . .
O6 C21 C18 122.44(19) . .
N3 C21 C18 114.51(19) . .
N4 C22 C23 122.52(19) . .
N4 C22 H22A 118.7 . .
C23 C22 H22A 118.7 . .
C24 C23 C22 119.11(18) . .
C24 C23 N3 123.70(19) . .
C22 C23 N3 117.17(19) . .
C25 C24 C23 117.8(2) . .
C25 C24 H24A 121.1 . .
C23 C24 H24A 121.1 . .
C26 C25 C24 120.0(2) . .
C26 C25 H25A 120.0 . .
C24 C25 H25A 120.0 . .
N4 C26 C25 122.56(19) . .
N4 C26 H26A 118.7 . .
C25 C26 H26A 118.7 . .

loop_
_geom_bond_atom_site_label_1
_geom_bond_atom_site_label_2
_geom_bond_distance
_geom_bond_site_symmetry_2
Cu1 O1 1.9202(14) .
Cu1 O3 1.9670(13) 1_655
Cu1 N1 2.0433(18) .
Cu1 N4 2.0666(17) 4_466
Cu1 O6 2.4375(17) 2_746
C1 O2 1.225(3) .
C1 O1 1.281(2) .
C1 C2 1.517(3) .
N1 C9 1.338(3) .
N1 C13 1.347(3) .
N2 C14 1.354(3) .
N2 C12 1.408(3) .
N2 H2A 0.8600 .
C2 C3 1.392(3) .
C2 C8 1.400(3) .
O3 C7 1.271(3) .
O3 Cu1 1.9670(13) 1_455
N3 C21 1.363(3) .
N3 C23 1.412(2) .
N3 H3B 0.8600 .
C3 C4 1.380(4) .
C3 H3A 0.9300 .
O4 C7 1.251(2) .
N4 C26 1.341(3) .
N4 C22 1.344(2) .
N4 Cu1 2.0666(17) 4_665
C4 C5 1.377(3) .
C4 H4A 0.9300 .
C5 C6 1.387(3) .
C5 H5A 0.9300 .
O5 C14 1.212(3) .
O6 C21 1.229(3) .
O6 Cu1 2.4375(17) 2_756
C6 C8 1.396(3) .
C6 C7 1.501(3) .
C8 H8A 0.9300 .
C9 C10 1.382(3) .
C9 H9A 0.9300 .
C10 C11 1.383(3) .
C10 H10A 0.9300 .
C11 C12 1.392(3) .
C11 H11A 0.9300 .
C12 C13 1.389(3) .
C13 H13A 0.9300 .
C14 C15 1.524(3) .
C15 C20 1.511(4) .
C15 C16 1.518(4) .
C15 H15A 0.9800 .
C16 C17 1.537(3) .
C16 H16A 0.9700 .
C16 H16B 0.9700 .
C17 C18 1.532(3) .
C17 H17A 0.9700 .
C17 H17B 0.9700 .
C18 C21 1.520(3) .
C18 C19 1.525(3) .
C18 H18A 0.9800 .
C19 C20 1.523(3) .
C19 H19A 0.9700 .
C19 H19B 0.9700 .
C20 H20A 0.9700 .
C20 H20B 0.9700 .
C22 C23 1.393(3) .
C22 H22A 0.9300 .
C23 C24 1.389(3) .
C24 C25 1.388(3) .
C24 H24A 0.9300 .
C25 C26 1.376(3) .
C25 H25A 0.9300 .
C26 H26A 0.9300 .

loop_
_geom_hbond_atom_site_label_D
_geom_hbond_atom_site_label_H
_geom_hbond_atom_site_label_A
_geom_hbond_distance_DH
_geom_hbond_distance_HA
_geom_hbond_distance_DA
_geom_hbond_angle_DHA
_geom_hbond_site_symmetry_A
N2 H2A O2 0.86 2.09 2.947(3) 176.2 2_656
